data_2016432
loop_
_publ_author_name
'Jan Janczak'
'Genivaldo J\'ulio Perp\'etuo'

_publ_section_title
;
 Three-dimensional hydrogen-bonded framework in bis(melamin-1-ium)
 naphthalene-1,5-disulfonate melamine pentahydrate
;
_journal_coeditor_code GD3182
_journal_issue 2
_journal_name_full 'Acta Crystallographica Section C'
_journal_page_first o91
_journal_page_last o94
_journal_paper_doi 10.1107/S0108270108000462
_journal_volume 64
_journal_year 2008
_chemical_formula_iupac '2C3 H7 N6 + , C10 H6 O6 S2 2- , C3 H6 N6 , 5H2 O'
_chemical_formula_moiety '2C3 H7 N6 + , C10 H6 O6 S2 2- , C3 H6 N6 , 5H2 O'
_chemical_formula_sum 'C19 H36 N18 O11 S2'
_chemical_formula_weight 756.78
_chemical_name_systematic
;
bis(melamin-1-ium) naphthalene-1,5-disulfonate melamine pentahydrate
;
_space_group_IT_number 2
_symmetry_cell_setting triclinic
_symmetry_space_group_name_Hall '-P 1'
_symmetry_space_group_name_H-M 'P -1'
_atom_sites_solution_hydrogens geom
_atom_sites_solution_primary direct
_atom_sites_solution_secondary difmap
_audit_creation_method SHELXL97
_cell_angle_alpha 77.302(11)
_cell_angle_beta 74.481(12)
_cell_angle_gamma 63.112(11)
_cell_formula_units_Z 2
_cell_length_a 10.8320(18)
_cell_length_b 10.9131(19)
_cell_length_c 16.470(3)
_cell_measurement_reflns_used 1065
_cell_measurement_temperature 295(2)
_cell_measurement_theta_max 28.0
_cell_measurement_theta_min 2.94
_cell_volume 1662.0(5)
_computing_cell_refinement 'CrysAlis CCD (Oxford Diffraction, 2006)'
_computing_data_collection 'CrysAlis CCD (Oxford Diffraction, 2006)'
_computing_data_reduction 'CrysAlis RED (Oxford Diffraction, 2006)'
_computing_molecular_graphics 'SHELXTL (Sheldrick, 2008)'
_computing_publication_material 'SHELXL97 (Sheldrick, 2008)'
_computing_structure_refinement 'SHELXL97 (Sheldrick, 2008)'
_computing_structure_solution 'SHELXS97 (Sheldrick, 2008)'
_diffrn_ambient_temperature 295(2)
_diffrn_detector_area_resol_mean '1024x1024 with blocks 2x2'
_diffrn_measured_fraction_theta_full 0.990
_diffrn_measured_fraction_theta_max 0.905
_diffrn_measurement_device_type 'Kuma KM-4 with CCD area-detector'
_diffrn_measurement_method \w
_diffrn_radiation_monochromator graphite
_diffrn_radiation_source 'fine-focus sealed tube'
_diffrn_radiation_type MoK\a
_diffrn_radiation_wavelength 0.71073
_diffrn_reflns_av_R_equivalents 0.0556
_diffrn_reflns_av_sigmaI/netI 0.0819
_diffrn_reflns_limit_h_max 13
_diffrn_reflns_limit_h_min -14
_diffrn_reflns_limit_k_max 11
_diffrn_reflns_limit_k_min -14
_diffrn_reflns_limit_l_max 21
_diffrn_reflns_limit_l_min -22
_diffrn_reflns_number 22496
_diffrn_reflns_theta_full 28.00
_diffrn_reflns_theta_max 29.32
_diffrn_reflns_theta_min 2.94
_exptl_absorpt_coefficient_mu 0.243
_exptl_absorpt_correction_T_max 0.969
_exptl_absorpt_correction_T_min 0.911
_exptl_absorpt_correction_type analytical
_exptl_absorpt_process_details '[face-indexed; SHELXTL (Sheldrick, 2008)]'
_exptl_crystal_colour colourless
_exptl_crystal_density_diffrn 1.512
_exptl_crystal_density_meas 1.51
_exptl_crystal_density_method flotation
_exptl_crystal_description plate
_exptl_crystal_F_000 792
_exptl_crystal_size_max 0.40
_exptl_crystal_size_mid 0.38
_exptl_crystal_size_min 0.14
_refine_diff_density_max 0.426
_refine_diff_density_min -0.299
_refine_ls_extinction_method none
_refine_ls_goodness_of_fit_ref 1.004
_refine_ls_hydrogen_treatment constr
_refine_ls_matrix_type full
_refine_ls_number_parameters 481
_refine_ls_number_reflns 8240
_refine_ls_number_restraints 0
_refine_ls_restrained_S_all 1.004
_refine_ls_R_factor_all 0.1570
_refine_ls_R_factor_gt 0.0484
_refine_ls_shift/su_max 0.001
_refine_ls_shift/su_mean 0.000
_refine_ls_structure_factor_coef Fsqd
_refine_ls_weighting_details 'calc w = 1/[\s^2^(Fo^2^)+(0.021P)^2^] where P=(Fo^2^+2Fc^2^)/3'
_refine_ls_weighting_scheme calc
_refine_ls_wR_factor_gt 0.0763
_refine_ls_wR_factor_ref 0.0883
_reflns_number_gt 4664
_reflns_number_total 8240
_reflns_threshold_expression I>2\s(I)
_cod_data_source_file gd3182.cif
_cod_data_source_block I
_cod_depositor_comments
;
The following automatic conversions were performed:
'_geom_hbond_publ_flag' value 'Y' changed to 'y' according to
'/home/saulius/struct/CIF-dictionaries/cif_core.dic' dictionary named
'cif_core.dic' version 2.4.1 from 2010-06-29 (29 times).

Automatic conversion script
Id: cif_fix_enum 1527 2010-12-29 10:47:43Z saulius 

The following automatic conversions were performed:

'_geom_hbond_publ_flag' value 'Y' changed to 'y' according to
/home/saulius/struct/CIF-dictionaries/cif_core.dic dictionary named
'cif_core.dic' version 2.4.1 from 2010-06-29 (29 times).

Automatic conversion script
Id: cif_fix_values 1715 2011-07-08 13:25:40Z adriana 
;
_cod_database_code 2016432
_cod_database_fobs_code 2016432

loop_
_symmetry_equiv_pos_as_xyz
'x, y, z'
'-x, -y, -z'

loop_
_atom_site_type_symbol
_atom_site_label
_atom_site_fract_x
_atom_site_fract_y
_atom_site_fract_z
_atom_site_U_iso_or_equiv
_atom_site_adp_type
_atom_site_calc_flag
_atom_site_refinement_flags
_atom_site_occupancy
S S1 0.31260(9) 0.46077(9) 0.20079(5) 0.0362(2) Uani d . 1
O O1 0.4359(2) 0.3846(2) 0.24008(12) 0.0540(6) Uani d . 1
O O2 0.2438(2) 0.6067(2) 0.21401(12) 0.0476(6) Uani d . 1
O O3 0.2171(2) 0.3936(2) 0.22548(11) 0.0503(6) Uani d . 1
C C1 0.3245(2) 0.3936(2) 0.04988(17) 0.0365(8) Uani d . 1
H H1 0.2588 0.3594 0.0804 0.044 Uiso calc R 1
C C2 0.3743(2) 0.4543(2) 0.09010(16) 0.0261(7) Uani d . 1
C C3 0.4758(2) 0.5061(2) 0.04420(14) 0.0235(6) Uani d . 1
C C4 0.5314(2) 0.5691(2) 0.08364(17) 0.0303(7) Uani d . 1
H H4 0.5015 0.5773 0.1414 0.036 Uiso calc R 1
C C5 0.6274(2) 0.6169(2) 0.03735(18) 0.0429(8) Uani d . 1
H H5 0.6624 0.6578 0.0640 0.052 Uiso calc R 1
S S2 0.17384(9) 0.06502(9) 0.12092(5) 0.0388(2) Uani d . 1
O O4 0.1499(2) 0.2044(2) 0.08072(12) 0.0463(6) Uani d . 1
O O5 0.3199(2) -0.0187(2) 0.13292(12) 0.0526(6) Uani d . 1
O O6 0.0727(2) 0.0648(2) 0.19905(11) 0.0513(6) Uani d . 1
C C6 0.2580(3) -0.1162(3) 0.0075(2) 0.0452(8) Uani d . 1
H H6 0.3469 -0.1436 0.0191 0.054 Uiso calc R 1
C C7 0.1459(2) -0.0146(2) 0.04836(16) 0.0299(7) Uani d . 1
C C8 0.0066(2) 0.0346(2) 0.02965(16) 0.0291(7) Uani d . 1
C C9 -0.1136(2) 0.1417(2) 0.06841(18) 0.0377(8) Uani d . 1
H H9 -0.1042 0.1870 0.1065 0.045 Uiso calc R 1
C C10 -0.2440(2) 0.1810(2) 0.0514(2) 0.0505(9) Uani d . 1
H H10 -0.3227 0.2503 0.0790 0.061 Uiso calc R 1
N N11 0.8426(2) -0.0084(2) 0.47321(13) 0.0267(6) Uani d . 1
C C12 0.9155(2) -0.0011(2) 0.39558(18) 0.0267(7) Uani d . 1
N N13 0.8631(2) 0.0102(2) 0.32628(13) 0.0289(6) Uani d . 1
H H13 0.9134 0.0122 0.2762 0.035 Uiso calc R 1
C C14 0.7298(2) 0.0183(2) 0.33704(19) 0.0282(7) Uani d . 1
N N15 0.6529(2) 0.0108(2) 0.41300(14) 0.0287(6) Uani d . 1
C C16 0.7131(2) -0.0030(2) 0.47859(17) 0.0255(7) Uani d . 1
N N17 1.0426(2) -0.0027(2) 0.38154(13) 0.0375(7) Uani d . 1
H H17A 1.0789 -0.0087 0.4235 0.045 Uiso calc R 1
H H17B 1.0887 0.0021 0.3305 0.045 Uiso calc R 1
N N18 0.6387(2) -0.0131(2) 0.55563(14) 0.0375(7) Uani d . 1
H H18A 0.5562 -0.0108 0.5622 0.045 Uiso calc R 1
H H18B 0.6727 -0.0220 0.5992 0.045 Uiso calc R 1
N N19 0.6830(2) 0.0338(2) 0.26742(14) 0.0412(7) Uani d . 1
H H19A 0.6000 0.0392 0.2711 0.049 Uiso calc R 1
H H19B 0.7356 0.0384 0.2184 0.049 Uiso calc R 1
N N21 0.8479(2) 0.3220(2) 0.47006(13) 0.0264(6) Uani d . 1
C C22 0.9194(2) 0.3406(2) 0.39354(17) 0.0259(7) Uani d . 1
N N23 0.8659(2) 0.3615(2) 0.32267(13) 0.0271(6) Uani d . 1
H H23 0.9125 0.3761 0.2732 0.033 Uiso calc R 1
C C24 0.7385(2) 0.3591(2) 0.33086(18) 0.0261(7) Uani d . 1
N N25 0.6632(2) 0.3389(2) 0.40523(14) 0.0302(6) Uani d . 1
C C26 0.7205(2) 0.3247(2) 0.47293(17) 0.0301(7) Uani d . 1
N N27 1.0437(2) 0.3406(2) 0.38229(13) 0.0349(6) Uani d . 1
H H27A 1.0804 0.3284 0.4254 0.042 Uiso calc R 1
H H27B 1.0887 0.3529 0.3318 0.042 Uiso calc R 1
N N28 0.6950(2) 0.3749(2) 0.25997(14) 0.0404(7) Uani d . 1
H H28A 0.6162 0.3721 0.2621 0.048 Uiso calc R 1
H H28B 0.7456 0.3880 0.2117 0.048 Uiso calc R 1
N N29 0.6448(2) 0.3096(2) 0.54847(14) 0.0361(6) Uani d . 1
H H29A 0.6769 0.2987 0.5933 0.043 Uiso calc R 1
H H29B 0.5634 0.3107 0.5530 0.043 Uiso calc R 1
N N31 0.8367(2) 0.6599(2) 0.47723(13) 0.0271(6) Uani d . 1
C C32 0.9036(2) 0.6691(2) 0.39613(17) 0.0250(7) Uani d . 1
N N33 0.8527(2) 0.6856(2) 0.32704(13) 0.0271(6) Uani d . 1
C C34 0.7216(2) 0.6903(2) 0.34370(18) 0.0280(7) Uani d . 1
N N35 0.6445(2) 0.6781(2) 0.42087(13) 0.0268(6) Uani d . 1
C C36 0.7076(2) 0.6644(2) 0.48516(17) 0.0248(7) Uani d . 1
N N37 1.0339(2) 0.6631(2) 0.38359(13) 0.0342(6) Uani d . 1
H H37A 1.0805 0.6697 0.3328 0.041 Uiso calc R 1
H H37B 1.0706 0.6526 0.4263 0.041 Uiso calc R 1
N N38 0.6355(2) 0.6533(2) 0.56350(13) 0.0396(7) Uani d . 1
H H38A 0.6716 0.6437 0.6063 0.048 Uiso calc R 1
H H38B 0.5527 0.6558 0.5714 0.048 Uiso calc R 1
N N39 0.6632(2) 0.7100(2) 0.27678(14) 0.0392(7) Uani d . 1
H H39A 0.5797 0.7142 0.2847 0.047 Uiso calc R 1
H H39B 0.7093 0.7183 0.2261 0.047 Uiso calc R 1
O O7 0.9655(2) 0.8146(3) 0.18120(14) 0.0532(6) Uani d D 1
H H71 0.9470 0.769 0.2255 0.080 Uiso d D 1
H H72 1.0516 0.776 0.1670 0.080 Uiso d D 1
O O8 0.3873(3) 0.0865(3) 0.25782(16) 0.0627(7) Uani d D 1
H H81 0.353 0.1708 0.2470 0.094 Uiso d D 1
H H82 0.376 0.0620 0.2176 0.094 Uiso d D 1
O O9 0.8600(3) 0.7077(3) 0.09459(15) 0.0704(8) Uani d D 1
H H91 0.897 0.749 0.1090 0.106 Uiso d D 1
H H92 0.874 0.725 0.0427 0.106 Uiso d D 1
O O10 0.9253(3) 0.4313(2) 0.15093(14) 0.0532(6) Uani d D 1
H H101 0.920 0.5095 0.1330 0.080 Uiso d D 1
H H102 0.991 0.3730 0.1227 0.080 Uiso d D 1
O O11 0.3621(3) 0.7544(3) 0.26750(15) 0.0581(6) Uani d D 1
H H111 0.345 0.822 0.2315 0.087 Uiso d D 1
H H112 0.321 0.715 0.2550 0.087 Uiso d D 1

loop_
_atom_site_aniso_label
_atom_site_aniso_U_11
_atom_site_aniso_U_22
_atom_site_aniso_U_33
_atom_site_aniso_U_12
_atom_site_aniso_U_13
_atom_site_aniso_U_23
S1 0.0335(15) 0.0505(16) 0.0303(19) -0.0274(2) 0.0005(2) -0.0023(2)
O1 0.0511(15) 0.0653(17) 0.0494(12) -0.0317(14) -0.0195(12) 0.0108(12)
O2 0.0470(15) 0.0509(15) 0.0453(13) -0.0244(12) 0.0088(11) -0.0101(11)
O3 0.0533(15) 0.0602(16) 0.0511(13) -0.0476(14) 0.0067(11) -0.0044(12)
C1 0.0339(19) 0.0500(19) 0.0372(18) -0.0309(17) -0.0031(15) -0.0024(16)
C2 0.0241(16) 0.0348(18) 0.0238(15) -0.0171(15) -0.0036(13) -0.0025(13)
C3 0.0212(15) 0.0272(16) 0.0246(15) -0.0126(14) -0.0037(13) -0.0033(14)
C4 0.0337(18) 0.0378(19) 0.0273(15) -0.0210(16) -0.0041(14) -0.0073(14)
C5 0.0510(18) 0.0520(19) 0.0431(18) -0.039(2) -0.0028(16) -0.0087(17)
S2 0.0433(15) 0.0501(19) 0.0349(19) -0.0305(2) -0.0107(2) 0.0013(2)
O4 0.0622(17) 0.0477(14) 0.0452(13) -0.0306(13) -0.0107(12) 0.0021(11)
O5 0.0462(15) 0.0618(16) 0.0593(15) -0.0291(13) -0.0122(12) 0.0029(12)
O6 0.0575(16) 0.0650(17) 0.0478(12) -0.0491(14) -0.0007(11) -0.0039(11)
C6 0.0360(19) 0.0480(19) 0.0490(19) -0.0114(18) -0.0116(17) -0.0081(18)
C7 0.0323(19) 0.0311(19) 0.0323(17) -0.0176(16) -0.0074(14) -0.0039(15)
C8 0.0332(18) 0.0312(19) 0.0279(16) -0.0194(16) -0.0089(14) 0.0040(14)
C9 0.0390(19) 0.0330(19) 0.0373(18) -0.0094(17) -0.0027(16) -0.0039(15)
C10 0.0440(19) 0.0460(19) 0.0530(18) 0.0012(18) -0.0141(18) -0.0236(18)
N11 0.0225(14) 0.0336(16) 0.0264(13) -0.0148(13) -0.0022(11) -0.0044(12)
C12 0.0231(17) 0.0273(18) 0.0326(18) -0.0109(16) -0.0071(15) -0.0054(15)
N13 0.0237(15) 0.0390(16) 0.0267(13) -0.0169(13) -0.0039(12) -0.0014(12)
C14 0.0279(18) 0.0237(18) 0.0388(18) -0.0115(15) -0.0060(16) -0.0017(15)
N15 0.0263(15) 0.0369(16) 0.0267(13) -0.0137(13) -0.0032(12) -0.0034(12)
C16 0.0269(18) 0.0251(18) 0.0273(16) -0.0133(15) -0.0029(15) -0.0058(14)
N17 0.0339(16) 0.0567(19) 0.0324(14) -0.0304(15) -0.0026(12) -0.0065(13)
N18 0.0346(16) 0.0527(18) 0.0345(14) -0.0280(15) -0.0033(12) -0.0062(13)
N19 0.0373(16) 0.0518(19) 0.0404(15) -0.0235(14) -0.0117(13) -0.0004(14)
N21 0.0260(13) 0.0337(15) 0.0265(13) -0.0187(13) -0.0010(11) 0.0031(12)
C22 0.0285(18) 0.0272(18) 0.0272(16) -0.0151(16) -0.0088(15) -0.0012(14)
N23 0.0207(14) 0.0343(15) 0.0248(13) -0.0145(12) -0.0006(11) 0.0017(11)
C24 0.0286(19) 0.0216(17) 0.0319(17) -0.0159(15) -0.0037(15) 0.0009(14)
N25 0.0312(15) 0.0382(16) 0.0287(13) -0.0148(14) -0.0042(12) 0.0017(12)
C26 0.0338(19) 0.0251(18) 0.0259(16) -0.0184(16) -0.0012(15) 0.0027(14)
N27 0.0341(15) 0.0444(18) 0.0335(13) -0.0272(15) -0.0047(11) 0.0013(12)
N28 0.0423(17) 0.0511(19) 0.0399(14) -0.0334(15) -0.0101(13) 0.0008(13)
N29 0.0365(14) 0.0483(19) 0.0357(14) -0.0279(14) -0.0074(12) -0.0009(13)
N31 0.0225(14) 0.0399(16) 0.0244(13) -0.0186(13) -0.0017(11) -0.0051(11)
C32 0.0207(17) 0.0282(18) 0.0329(17) -0.0147(15) -0.0099(14) -0.0011(15)
N33 0.0263(14) 0.0321(15) 0.0287(13) -0.0121(13) -0.0075(11) 0.0013(11)
C34 0.0291(19) 0.0244(17) 0.0305(18) -0.0097(16) -0.0088(15) 0.0035(14)
N35 0.0249(14) 0.0397(16) 0.0252(13) -0.0219(13) -0.0036(11) -0.0049(12)
C36 0.0209(17) 0.0263(17) 0.0243(15) -0.0085(15) -0.0010(14) -0.0046(13)
N37 0.0278(15) 0.0445(17) 0.0340(13) -0.0215(14) -0.0053(11) -0.0017(12)
N38 0.0369(15) 0.0497(19) 0.0373(14) -0.0273(15) -0.0025(12) -0.0027(13)
N39 0.0397(15) 0.0574(19) 0.0323(14) -0.0295(14) -0.0139(12) 0.0020(13)
O7 0.0566(16) 0.0648(18) 0.0402(14) -0.0353(15) -0.0070(14) 0.0094(13)
O8 0.0725(19) 0.0568(16) 0.0640(17) -0.0213(16) -0.0342(15) -0.0037(16)
O9 0.0900(19) 0.0910(19) 0.0628(16) -0.0721(17) -0.0259(17) 0.0135(17)
O10 0.0541(18) 0.0588(18) 0.0409(15) -0.0261(16) 0.0021(12) -0.0031(13)
O11 0.0639(18) 0.0687(19) 0.0478(15) -0.0304(15) -0.0214(13) 0.0007(13)

loop_
_atom_type_symbol
_atom_type_description
_atom_type_scat_dispersion_real
_atom_type_scat_dispersion_imag
_atom_type_scat_source
C C 0.0033 0.0016 'International Tables Vol C Tables 4.2.6.8 and 6.1.1.4'
H H 0.0000 0.0000 'International Tables Vol C Tables 4.2.6.8 and 6.1.1.4'
N N 0.0061 0.0033 'International Tables Vol C Tables 4.2.6.8 and 6.1.1.4'
O O 0.0106 0.0060 'International Tables Vol C Tables 4.2.6.8 and 6.1.1.4'
S S 0.1246 0.1234 'International Tables Vol C Tables 4.2.6.8 and 6.1.1.4'

loop_
_geom_angle_atom_site_label_1
_geom_angle_atom_site_label_2
_geom_angle_atom_site_label_3
_geom_angle_site_symmetry_1
_geom_angle_site_symmetry_3
_geom_angle
_geom_angle_publ_flag
O3 S1 O1 . . 111.59(13) ?
O3 S1 O2 . . 113.36(13) ?
O1 S1 O2 . . 112.14(13) ?
O3 S1 C2 . . 105.91(12) ?
O1 S1 C2 . . 106.60(13) ?
O2 S1 C2 . . 106.67(13) ?
C2 C1 C5 . 2_665 120.0(2) ?
C2 C1 H1 . . 120.0 ?
C5 C1 H1 2_665 . 120.0 ?
C1 C2 C3 . . 120.6(2) ?
C1 C2 S1 . . 117.8(2) ?
C3 C2 S1 . . 121.6(2) ?
C3 C3 C2 2_665 . 118.8(3) ?
C3 C3 C4 2_665 . 118.7(3) ?
C2 C3 C4 . . 122.5(2) ?
C5 C4 C3 . . 120.3(3) ?
C5 C4 H4 . . 119.9 ?
C3 C4 H4 . . 119.9 ?
C4 C5 C1 . 2_665 121.7(3) ?
C4 C5 H5 . . 119.1 ?
C1 C5 H5 2_665 . 119.1 ?
O6 S2 O4 . . 112.02(13) ?
O6 S2 O5 . . 112.01(13) ?
O4 S2 O5 . . 112.87(13) ?
O6 S2 C7 . . 107.40(12) ?
O4 S2 C7 . . 105.60(12) ?
O5 S2 C7 . . 106.41(14) ?
C7 C6 C10 . 2 121.8(3) ?
C7 C6 H6 . . 119.1 ?
C10 C6 H6 2 . 119.1 ?
C6 C7 C8 . . 120.7(3) ?
C6 C7 S2 . . 118.8(2) ?
C8 C7 S2 . . 120.4(2) ?
C9 C8 C8 . 2 119.6(3) ?
C9 C8 C7 . . 123.6(3) ?
C8 C8 C7 2 . 116.8(3) ?
C10 C9 C8 . . 121.6(3) ?
C10 C9 H9 . . 119.2 ?
C8 C9 H9 . . 119.2 ?
C9 C10 C6 . 2 119.4(3) ?
C9 C10 H10 . . 120.3 ?
C6 C10 H10 2 . 120.3 ?
C12 N11 C16 . . 115.2(2) y
N11 C12 N17 . . 121.2(3) ?
N11 C12 N13 . . 121.6(3) y
N17 C12 N13 . . 117.1(3) ?
C12 N13 C14 . . 119.5(2) y
C12 N13 H13 . . 120.2 ?
C14 N13 H13 . . 120.2 ?
N15 C14 N19 . . 121.9(3) ?
N15 C14 N13 . . 121.3(3) y
N19 C14 N13 . . 116.8(3) ?
C14 N15 C16 . . 115.7(2) y
N18 C16 N15 . . 116.8(3) ?
N18 C16 N11 . . 116.7(3) ?
N15 C16 N11 . . 126.6(3) y
C12 N17 H17A . . 120.0 ?
C12 N17 H17B . . 120.0 ?
H17A N17 H17B . . 120.0 ?
C16 N18 H18A . . 120.0 ?
C16 N18 H18B . . 120.0 ?
H18A N18 H18B . . 120.0 ?
C14 N19 H19A . . 120.0 ?
C14 N19 H19B . . 120.0 ?
H19A N19 H19B . . 120.0 ?
C22 N21 C26 . . 115.5(2) y
N27 C22 N21 . . 121.4(3) ?
N27 C22 N23 . . 117.4(3) ?
N21 C22 N23 . . 121.2(3) y
C24 N23 C22 . . 119.7(2) y
C24 N23 H23 . . 120.1 ?
C22 N23 H23 . . 120.1 ?
N25 C24 N28 . . 121.1(3) ?
N25 C24 N23 . . 122.0(3) y
N28 C24 N23 . . 116.8(3) ?
C24 N25 C26 . . 114.9(2) y
N29 C26 N21 . . 117.1(3) ?
N29 C26 N25 . . 116.3(3) ?
N21 C26 N25 . . 126.6(3) y
C22 N27 H27A . . 120.0 ?
C22 N27 H27B . . 120.0 ?
H27A N27 H27B . . 120.0 ?
C24 N28 H28A . . 120.0 ?
C24 N28 H28B . . 120.0 ?
H28A N28 H28B . . 120.0 ?
C26 N29 H29A . . 120.0 ?
C26 N29 H29B . . 120.0 ?
H29A N29 H29B . . 120.0 ?
C32 N31 C36 . . 113.3(2) y
N33 C32 N37 . . 117.0(3) ?
N33 C32 N31 . . 126.6(3) y
N37 C32 N31 . . 116.4(2) ?
C32 N33 C34 . . 114.2(2) y
N35 C34 N39 . . 117.2(3) ?
N35 C34 N33 . . 125.7(2) y
N39 C34 N33 . . 117.1(3) ?
C34 N35 C36 . . 113.9(2) y
N38 C36 N31 . . 117.0(2) ?
N38 C36 N35 . . 116.7(3) ?
N31 C36 N35 . . 126.2(2) y
C32 N37 H37A . . 120.0 ?
C32 N37 H37B . . 120.0 ?
H37A N37 H37B . . 120.0 ?
C36 N38 H38A . . 120.0 ?
C36 N38 H38B . . 120.0 ?
H38A N38 H38B . . 120.0 ?
C34 N39 H39A . . 120.0 ?
C34 N39 H39B . . 120.0 ?
H39A N39 H39B . . 120.0 ?
H71 O7 H72 . . 104.0 ?
H81 O8 H82 . . 101.0 ?
H91 O9 H92 . . 103.0 ?
H101 O10 H102 . . 112.0 ?
H111 O11 H112 . . 100.0 ?

loop_
_geom_bond_atom_site_label_1
_geom_bond_atom_site_label_2
_geom_bond_site_symmetry_2
_geom_bond_distance
_geom_bond_publ_flag
S1 O3 . 1.450(2) y
S1 O1 . 1.454(2) y
S1 O2 . 1.460(2) y
S1 C2 . 1.771(3) y
C1 C2 . 1.369(3) ?
C1 C5 2_665 1.402(3) ?
C1 H1 . 0.9300 ?
C2 C3 . 1.425(3) ?
C3 C3 2_665 1.424(3) ?
C3 C4 . 1.428(3) ?
C4 C5 . 1.350(3) ?
C4 H4 . 0.9300 ?
C5 C1 2_665 1.402(3) ?
C5 H5 . 0.9300 ?
S2 O6 . 1.450(2) y
S2 O4 . 1.453(2) y
S2 O5 . 1.469(2) y
S2 C7 . 1.779(3) y
C6 C7 . 1.353(3) ?
C6 C10 2 1.394(3) ?
C6 H6 . 0.9300 ?
C7 C8 . 1.450(3) ?
C8 C9 . 1.405(3) ?
C8 C8 2 1.429(3) ?
C9 C10 . 1.367(3) ?
C9 H9 . 0.9300 ?
C10 C6 2 1.394(3) ?
C10 H10 . 0.9300 ?
N11 C12 . 1.318(3) ?
N11 C16 . 1.356(3) ?
C12 N17 . 1.326(3) ?
C12 N13 . 1.364(3) ?
N13 C14 . 1.370(3) ?
N13 H13 . 0.8600 ?
C14 N15 . 1.313(3) ?
C14 N19 . 1.322(3) ?
N15 C16 . 1.353(3) ?
C16 N18 . 1.320(3) ?
N17 H17A . 0.8600 ?
N17 H17B . 0.8600 ?
N18 H18A . 0.8600 ?
N18 H18B . 0.8600 ?
N19 H19A . 0.8600 ?
N19 H19B . 0.8600 ?
N21 C22 . 1.318(3) ?
N21 C26 . 1.356(3) ?
C22 N27 . 1.310(3) ?
C22 N23 . 1.370(3) ?
N23 C24 . 1.361(3) ?
N23 H23 . 0.8600 ?
C24 N25 . 1.313(3) ?
C24 N28 . 1.322(3) ?
N25 C26 . 1.363(3) ?
C26 N29 . 1.316(3) ?
N27 H27A . 0.8600 ?
N27 H27B . 0.8600 ?
N28 H28A . 0.8600 ?
N28 H28B . 0.8600 ?
N29 H29A . 0.8600 ?
N29 H29B . 0.8600 ?
N31 C32 . 1.345(3) ?
N31 C36 . 1.348(3) ?
C32 N33 . 1.337(3) ?
C32 N37 . 1.343(3) ?
N33 C34 . 1.351(3) ?
C34 N35 . 1.337(3) ?
C34 N39 . 1.345(3) ?
N35 C36 . 1.355(3) ?
C36 N38 . 1.329(3) ?
N37 H37A . 0.8600 ?
N37 H37B . 0.8600 ?
N38 H38A . 0.8600 ?
N38 H38B . 0.8600 ?
N39 H39A . 0.8600 ?
N39 H39B . 0.8600 ?
O7 H71 . 0.820 ?
O7 H72 . 0.820 ?
O8 H81 . 0.820 ?
O8 H82 . 0.820 ?
O9 H91 . 0.820 ?
O9 H92 . 0.820 ?
O10 H101 . 0.820 ?
O10 H102 . 0.820 ?
O11 H111 . 0.820 ?
O11 H112 . 0.820 ?

loop_
_geom_hbond_atom_site_label_D
_geom_hbond_atom_site_label_H
_geom_hbond_atom_site_label_A
_geom_hbond_site_symmetry_A
_geom_hbond_distance_DH
_geom_hbond_distance_HA
_geom_hbond_distance_DA
_geom_hbond_angle_DHA
_geom_hbond_publ_flag
N13 H13 O6 1_655 0.86 2.08 2.833(3) 146 y
N17 H17A N11 2_756 0.86 2.17 3.024(3) 172 y
N17 H17B O6 1_655 0.86 2.15 2.899(3) 145 y
N18 H18A N15 2_656 0.86 2.19 3.050(3) 177 y
N18 H18B O8 2_656 0.86 2.31 2.970(3) 134 y
N19 H19A O8 . 0.86 2.18 3.030(4) 168 y
N23 H23 O10 . 0.86 1.96 2.742(3) 151 y
N27 H27A N31 2_766 0.86 2.09 2.936(3) 168 y
N27 H27B O3 1_655 0.86 2.03 2.874(3) 168 y
N28 H28A O1 . 0.86 2.02 2.864(3) 167 y
N28 H28B O10 . 0.86 2.14 2.887(3) 144 y
N29 H29A O11 2_666 0.86 2.21 2.945(3) 143 y
N29 H29B N35 2_666 0.86 2.13 2.983(3) 173 y
N37 H37A O2 1_655 0.86 2.25 3.073(3) 160 y
N37 H37B N21 2_766 0.86 2.24 3.080(3) 167 y
N38 H38A O1 2_666 0.86 2.50 3.098(3) 127 y
N38 H38B N25 2_666 0.86 2.24 3.102(3) 179 y
N39 H39A O11 . 0.86 2.28 3.114(3) 164 y
N39 H39B O9 . 0.86 2.33 3.180(4) 171 y
O7 H71 N33 . 0.82 1.98 2.783(3) 165 y
O7 H72 O2 1_655 0.82 2.26 2.944(3) 142 y
O8 H81 O3 . 0.82 2.21 3.011(3) 168 y
O8 H82 O5 . 0.82 2.14 2.947(3) 168 y
O9 H91 O7 . 0.82 1.96 2.741(3) 160 y
O9 H92 O4 2_665 0.82 2.05 2.850(3) 164 y
O10 H101 O9 . 0.82 1.96 2.766(4) 167 y
O10 H102 O4 1_655 0.82 1.97 2.774(3) 166 y
O11 H111 O5 1_565 0.82 2.07 2.891(3) 174 y
O11 H112 O2 . 0.82 2.03 2.848(3) 173 y
